data_1001784
loop_
_publ_author_name
'Leclaire, A'
'Ledesert, M'
'Monier, J C'
'Daoud, A'
'Damak, M'

_publ_section_title
;
Structure du disulfate acide de triammonium. Une redetermination.
Relations des chaines de liaisons hydrogene avec la morphologie et la
conductivite eletrique
;
_journal_coden_ASTM ASBSDK
_journal_name_full 'Acta Crystallographica B (39,1983-)'
_journal_page_first 209
_journal_page_last 213
_journal_volume 41
_journal_year 1985
_chemical_compound_source synthetic
_chemical_formula_structural '(N H4)3 H (S O4)2'
_chemical_formula_sum 'H13 N3 O8 S2'
_chemical_name_mineral Letovicite
_chemical_name_systematic 'Ammonium hydrogensulfate sulfate(VI)'
_space_group_IT_number 15
_symmetry_cell_setting monoclinic
_symmetry_Int_Tables_number 15
_symmetry_space_group_name_Hall '-C 2yc'
_symmetry_space_group_name_H-M 'C 1 2/c 1'
_cell_angle_alpha 90
_cell_angle_beta 101.829(8)
_cell_angle_gamma 90
_cell_formula_units_Z 4
_cell_length_a 15.435(2)
_cell_length_b 5.865(1)
_cell_length_c 10.1696(8)
_cell_volume 901.1
_exptl_crystal_density_meas 1.83
_refine_ls_R_factor_all 0.029
_cod_database_code 1001784

loop_
_symmetry_equiv_pos_as_xyz
x,y,z
-x,y,1/2-z
-x,-y,-z
x,-y,1/2+z
1/2+x,1/2+y,z
1/2-x,1/2+y,1/2-z
1/2-x,1/2-y,-z
1/2+x,1/2-y,1/2+z

loop_
_atom_site_label
_atom_site_type_symbol
_atom_site_symmetry_multiplicity
_atom_site_Wyckoff_symbol
_atom_site_fract_x
_atom_site_fract_y
_atom_site_fract_z
_atom_site_occupancy
_atom_site_attached_hydrogens
_atom_site_calc_flag
S1 S6+ 8 f 0.11418(2) 0.21828(6) 0.46135(3) 1. 0 d
N1 N3- 4 e 0.5 0.23039(38) 0.25 1. 0 d
N2 N3- 8 f 0.19893(10) 0.27573(27) 0.15266(13) 1. 0 d
O1 O2- 8 f 0.01415(7) 0.18463(26) 0.44256(14) 1. 0 d
O2 O2- 8 f 0.15024(8) 0.22318(31) 0.60589(10) 1. 0 d
O3 O2- 8 f 0.12909(10) 0.43451(24) 0.39838(16) 1. 0 d
O4 O2- 8 f 0.14906(9) 0.02625(25) 0.39784(17) 1. 0 d
H1 H1+ 8 f -0.001(5) 0.047(12) 0.479(7) 0.5 0 d
H2 H1+ 8 f 0.476(4) 0.150(11) 0.191(6) 1. 0 d
H3 H1+ 8 f 0.461(6) 0.304(17) 0.276(10) 1. 0 d
H4 H1+ 8 f 0.186(3) 0.284(10) 0.228(5) 1. 0 d
H5 H1+ 8 f 0.193(3) 0.153(10) 0.113(5) 1. 0 d
H6 H1+ 8 f 0.257(3) 0.31(1) 0.164(5) 1. 0 d
H7 H1+ 8 f 0.175(3) 0.389(10) 0.112(5) 1. 0 d

loop_
_atom_type_symbol
_atom_type_oxidation_number
S6+ 6.000
N3- -3.000
O2- -2.000
H1+ 1.000
